data_9003084
loop_
_publ_author_name
'Kagi, H.'
'Nagai, T.'
'Loveday, J. S.'
'Wada, C.'
'Parise, J. B.'

_publ_section_title
;
 Pressure-induced phase transformation of kalicinite (KHCO3) at 2.8 GPa
 and local structural changes around hydrogen atoms
 Sample: at P = 0.2 GPa
;
_journal_name_full 'American Mineralogist'
_journal_page_first 1446
_journal_page_last 1451
_journal_volume 88
_journal_year 2003
_chemical_formula_structural K(HCO3)
_chemical_formula_sum 'C D K O3'
_chemical_name_mineral 'Kalicinite (deuterated)'
_space_group_IT_number 14
_symmetry_space_group_name_Hall '-P 2yab'
_symmetry_space_group_name_H-M 'P 1 21/a 1'
_cell_angle_alpha 90
_cell_angle_beta 104.19
_cell_angle_gamma 90
_cell_length_a 15.103
_cell_length_b 5.6152
_cell_length_c 3.6963
_cell_formula_units_Z 4
_cell_volume 303.905
_diffrn_ambient_pressure 2e+05
_exptl_crystal_density_diffrn 2.210
_cod_original_formula_sum 'K C D O3'
_cod_database_code 9003084

loop_
_symmetry_equiv_pos_as_xyz
x,y,z
1/2+x,1/2-y,z
1/2-x,1/2+y,-z
-x,-y,-z

loop_
_atom_site_label
_atom_site_fract_x
_atom_site_fract_y
_atom_site_fract_z
K1 0.17200 0.02100 0.28100
C1 0.12500 0.52100 -0.13300
D1 0.01400 0.68100 -0.45100
O1 0.19300 0.53100 0.11500
O2 0.08200 0.71500 -0.27400
O3 0.09000 0.32100 -0.28800

_database_code_amcsd 0003173
